data_7048041
loop_
_publ_author_name
'Schroeter, Felix'
'C\'isa\<rov\'a, Ivana'
'Soellner, Johannes'
'Herdtweck, Eberhardt'
'Strassner, Thomas'

_publ_section_title
;
 Electron-poor hemilabile dicationic palladium NHC complexes - synthesis,
 structure and catalytic activity.
;
_journal_issue 46
_journal_name_full 'Dalton transactions (Cambridge, England : 2003)'
_journal_page_first 16638
_journal_page_last 16650
_journal_paper_doi 10.1039/c8dt03373k
_journal_volume 47
_journal_year 2018
_chemical_formula_moiety 'C30 H27 N9 Pd, 2(F6 P)'
_chemical_formula_sum 'C30 H27 F12 N9 P2 Pd'
_chemical_formula_weight 909.95
_space_group_IT_number 14
_space_group_name_Hall '-P 2yn'
_space_group_name_H-M_alt 'P 1 21/n 1'
_symmetry_cell_setting monoclinic
_symmetry_Int_Tables_number 14
_symmetry_space_group_name_Hall '-P 2yn'
_symmetry_space_group_name_H-M 'P 1 21/n 1'
_atom_sites_solution_hydrogens geom
_atom_sites_solution_primary direct
_atom_sites_solution_secondary difmap
_audit_update_record
;
2018-08-17 deposited with the CCDC.
2018-11-01 downloaded from the CCDC.
;
_cell_angle_alpha 90
_cell_angle_beta 98.235(2)
_cell_angle_gamma 90
_cell_formula_units_Z 4
_cell_length_a 9.4162(5)
_cell_length_b 20.4515(10)
_cell_length_c 18.6792(9)
_cell_measurement_reflns_used 9777
_cell_measurement_temperature 123(1)
_cell_measurement_theta_max 25.36
_cell_measurement_theta_min 1.48
_cell_volume 3560.1(3)
_computing_cell_refinement 'SAINT (Bruker, 2008b)'
_computing_data_collection 'APEX II Control Software (Bruker, 2008a)'
_computing_data_reduction 'SAINT (Bruker, 2008b)'
_computing_molecular_graphics 'PLATON (Spek, 2010)'
_computing_publication_material 'PLATON (Spek, 2010)'
_computing_structure_refinement 'SHELXL97 (Sheldrick, 1998)'
_computing_structure_solution 'SIR92 (Altomare, 1994)'
_diffrn_ambient_temperature 123(1)
_diffrn_detector ' CCD plate '
_diffrn_detector_area_resol_mean 16
_diffrn_measured_fraction_theta_full 0.997
_diffrn_measured_fraction_theta_max 0.997
_diffrn_measurement_device ' \k-geometry diffractometer '
_diffrn_measurement_device_type ' Bruker APEX-II CCD '
_diffrn_measurement_method ' phi- and omega-rotation '
_diffrn_radiation_monochromator graphite
_diffrn_radiation_source 'rotating anode FR591'
_diffrn_radiation_type 'Mo K\a'
_diffrn_radiation_wavelength 0.71073
_diffrn_reflns_av_R_equivalents 0.0335
_diffrn_reflns_av_sigmaI/netI 0.0124
_diffrn_reflns_limit_h_max 11
_diffrn_reflns_limit_h_min -11
_diffrn_reflns_limit_k_max 24
_diffrn_reflns_limit_k_min -24
_diffrn_reflns_limit_l_max 22
_diffrn_reflns_limit_l_min -22
_diffrn_reflns_number 76239
_diffrn_reflns_theta_full 25.36
_diffrn_reflns_theta_max 25.36
_diffrn_reflns_theta_min 1.48
_diffrn_standards_decay_% 0
_exptl_absorpt_coefficient_mu 0.712
_exptl_absorpt_correction_T_max 0.7452
_exptl_absorpt_correction_T_min 0.6124
_exptl_absorpt_correction_type multi-scan
_exptl_absorpt_process_details 'SADABS, Bruker, 2008b'
_exptl_crystal_colour 'pale yellow'
_exptl_crystal_density_diffrn 1.698
_exptl_crystal_density_meas ?
_exptl_crystal_density_method none
_exptl_crystal_description plate
_exptl_crystal_F_000 1816
_exptl_crystal_size_max 0.24
_exptl_crystal_size_mid 0.22
_exptl_crystal_size_min 0.12
_refine_diff_density_max 1.175
_refine_diff_density_min -0.748
_refine_diff_density_rms 0.067
_refine_ls_extinction_method none
_refine_ls_goodness_of_fit_ref 1.051
_refine_ls_hydrogen_treatment constr
_refine_ls_matrix_type full
_refine_ls_number_parameters 490
_refine_ls_number_reflns 6514
_refine_ls_number_restraints 0
_refine_ls_restrained_S_all 1.051
_refine_ls_R_factor_all 0.0317
_refine_ls_R_factor_gt 0.0308
_refine_ls_shift/su_max 0.002
_refine_ls_shift/su_mean 0.000
_refine_ls_structure_factor_coef Fsqd
_refine_ls_weighting_details 'w=1/[\s^2^(Fo^2^)+(0.0349P)^2^+6.3234P] where P=(Fo^2^+2Fc^2^)/3'
_refine_ls_weighting_scheme sigma
_refine_ls_wR_factor_gt 0.0772
_refine_ls_wR_factor_ref 0.0782
_reflns_number_gt 6313
_reflns_number_total 6514
_reflns_threshold_expression I>2\s(I)
_cod_data_source_file c8dt03373k2.cif
_cod_data_source_block 4a
_cod_depositor_comments
;
The following automatic conversions were performed:

'_symmetry_cell_setting' value 'Monoclinic' changed to 'monoclinic'
according to
/home/data/users/saulius/crontab/automatic-downloads/rss-feeds/RSC/lib/dictionaries/cif_core.dic
dictionary named 'cif_core.dic' version 2.4.2 from 2011-04-26.

'_exptl_crystal_density_meas' value 'none' was changed to '?' - the
value is perceived as not measured.

Automatic conversion script
Id: cif_fix_values 4973 2017-02-22 13:04:09Z antanas 

 Adding full bibliography for 7048041--7048044.cif.
;
_cod_original_sg_symbol_H-M 'P 21/n'
_cod_database_code 7048041

loop_
_symmetry_equiv_pos_site_id
_symmetry_equiv_pos_as_xyz
1 x,y,z
2 1/2-x,1/2+y,1/2-z
3 -x,-y,-z
4 1/2+x,1/2-y,1/2+z

loop_
_atom_site_aniso_label
_atom_site_aniso_U_11
_atom_site_aniso_U_22
_atom_site_aniso_U_33
_atom_site_aniso_U_23
_atom_site_aniso_U_13
_atom_site_aniso_U_12
Pd1 0.0201(1) 0.0166(1) 0.0152(1) -0.0015(1) 0.0017(1) 0.0002(1)
N1 0.0210(10) 0.0216(10) 0.0175(9) -0.0014(8) 0.0035(8) -0.0038(8)
N2 0.0207(10) 0.0239(10) 0.0194(10) 0.0000(8) 0.0021(8) 0.0000(8)
N3 0.0217(10) 0.0191(10) 0.0201(10) -0.0014(8) 0.0051(8) -0.0034(8)
N4 0.0265(10) 0.0254(11) 0.0251(11) -0.0074(9) 0.0073(8) -0.0060(9)
N5 0.0248(10) 0.0265(11) 0.0201(10) -0.0044(8) 0.0037(8) 0.0023(8)
N6 0.0233(10) 0.0197(10) 0.0215(10) -0.0042(8) 0.0010(8) 0.0009(8)
N7 0.0388(13) 0.0298(12) 0.0253(11) 0.0029(9) 0.0088(9) -0.0021(10)
N8 0.0536(16) 0.0526(16) 0.0284(12) -0.0046(11) 0.0190(11) -0.0042(13)
N9 0.0315(11) 0.0196(10) 0.0212(10) -0.0027(8) 0.0004(9) 0.0030(9)
C1 0.0208(11) 0.0199(11) 0.0189(11) -0.0004(9) 0.0047(9) -0.0033(9)
C2 0.0223(12) 0.0324(13) 0.0186(11) 0.0014(10) -0.0003(9) -0.0027(10)
C3 0.0233(12) 0.0320(13) 0.0181(11) -0.0008(10) 0.0010(9) -0.0057(10)
C4 0.0208(11) 0.0198(11) 0.0221(11) -0.0015(9) 0.0071(9) -0.0053(9)
C5 0.0253(12) 0.0189(11) 0.0282(13) 0.0006(10) 0.0065(10) -0.0018(9)
C6 0.0299(13) 0.0186(12) 0.0353(14) -0.0032(10) 0.0100(11) -0.0023(10)
C7 0.0308(13) 0.0229(13) 0.0330(14) -0.0095(10) 0.0118(11) -0.0072(10)
C8 0.0178(11) 0.0273(13) 0.0230(12) -0.0023(10) 0.0011(9) 0.0012(9)
C9 0.0210(12) 0.0328(14) 0.0240(12) 0.0021(10) 0.0023(9) 0.0014(10)
C10 0.0247(13) 0.0426(16) 0.0265(13) -0.0041(11) 0.0070(10) 0.0004(11)
C11 0.0207(12) 0.0345(15) 0.0415(15) -0.0114(12) 0.0055(11) -0.0015(11)
C12 0.0273(13) 0.0241(13) 0.0432(16) -0.0022(11) 0.0063(11) -0.0001(10)
C13 0.0237(12) 0.0276(13) 0.0297(13) 0.0010(10) 0.0054(10) -0.0005(10)
C14 0.0350(16) 0.0426(17) 0.058(2) -0.0185(15) 0.0159(14) 0.0003(13)
C15 0.0199(11) 0.0222(12) 0.0173(11) -0.0011(9) -0.0012(9) 0.0018(9)
C16 0.0342(14) 0.0315(14) 0.0258(13) -0.0110(11) 0.0043(11) 0.0047(11)
C17 0.0342(14) 0.0237(13) 0.0285(13) -0.0098(10) 0.0022(11) 0.0021(11)
C18 0.0238(12) 0.0360(14) 0.0215(12) 0.0018(10) 0.0040(10) 0.0029(10)
C19 0.0439(16) 0.0363(16) 0.0349(15) 0.0079(12) 0.0090(13) -0.0028(13)
C20 0.0440(17) 0.056(2) 0.0345(16) 0.0152(15) 0.0105(13) -0.0071(15)
C21 0.062(2) 0.073(3) 0.0304(16) 0.0025(16) 0.0233(15) -0.0083(18)
C22 0.0233(12) 0.0203(12) 0.0223(12) -0.0028(9) -0.0004(9) -0.0049(9)
C23 0.0226(12) 0.0220(12) 0.0273(13) 0.0000(10) -0.0013(10) -0.0020(9)
C24 0.0209(12) 0.0316(14) 0.0294(13) -0.0013(11) 0.0015(10) -0.0023(10)
C25 0.0260(13) 0.0358(15) 0.0268(13) 0.0036(11) -0.0017(10) -0.0082(11)
C26 0.0318(14) 0.0241(13) 0.0303(13) 0.0044(10) -0.0037(11) -0.0039(10)
C27 0.0265(12) 0.0233(12) 0.0279(13) -0.0024(10) -0.0022(10) 0.0009(10)
C28 0.0358(15) 0.056(2) 0.0357(16) 0.0146(14) 0.0055(13) -0.0026(14)
C29 0.0379(15) 0.0197(12) 0.0230(13) -0.0035(10) -0.0004(12) 0.0026(10)
C30 0.0514(19) 0.0348(16) 0.0375(16) -0.0004(13) -0.0167(14) 0.0135(14)
P1 0.0362(4) 0.0236(3) 0.0223(3) 0.0010(3) -0.0021(3) -0.0041(3)
F1 0.0483(10) 0.0405(10) 0.0381(9) -0.0063(7) 0.0089(8) -0.0176(8)
F2 0.0686(13) 0.0537(12) 0.0453(11) 0.0244(9) -0.0169(10) -0.0066(10)
F3 0.0487(11) 0.0533(11) 0.0418(10) 0.0172(9) -0.0132(8) -0.0059(9)
F4 0.0741(14) 0.0398(10) 0.0561(12) -0.0163(9) 0.0282(10) -0.0088(9)
F5 0.0664(13) 0.0346(10) 0.0598(12) -0.0094(9) 0.0293(10) -0.0080(9)
F6 0.0435(10) 0.0364(9) 0.0423(9) 0.0023(7) -0.0047(7) -0.0131(8)
P2 0.0364(4) 0.0355(4) 0.0475(5) -0.0120(3) -0.0055(3) 0.0081(3)
F7 0.0583(12) 0.0382(10) 0.0568(12) -0.0071(9) -0.0077(9) -0.0021(9)
F8 0.0682(13) 0.0456(11) 0.0395(10) 0.0046(8) 0.0061(9) -0.0054(9)
F9 0.0803(15) 0.0465(11) 0.0417(10) -0.0081(9) 0.0143(10) -0.0031(10)
F10 0.0471(13) 0.0781(18) 0.145(3) -0.0192(17) -0.0231(15) -0.0143(12)
F11 0.093(2) 0.113(2) 0.160(3) -0.052(2) 0.072(2) 0.0226(18)
F12 0.104(2) 0.0484(13) 0.0928(19) -0.0020(13) -0.0496(16) 0.0181(13)

loop_
_atom_site_label
_atom_site_type_symbol
_atom_site_thermal_displace_type
_atom_site_fract_x
_atom_site_fract_y
_atom_site_fract_z
_atom_site_occupancy
_atom_site_U_iso_or_equiv
_atom_site_calc_flag
_atom_site_refinement_flags
Pd1 Pd Uani 0.47233(2) 0.47765(1) 0.30061(1) 1.000 0.0174(1) . .
N1 N Uani 0.6266(2) 0.50397(10) 0.43790(10) 1.000 0.0200(6) . .
N2 N Uani 0.7250(2) 0.41568(10) 0.40787(10) 1.000 0.0214(6) . .
N3 N Uani 0.4548(2) 0.56035(9) 0.36376(10) 1.000 0.0201(6) . .
N4 N Uani 0.5526(2) 0.60491(10) 0.47829(11) 1.000 0.0253(6) . .
N5 N Uani 0.5507(2) 0.39237(10) 0.18217(11) 1.000 0.0238(6) . .
N6 N Uani 0.4576(2) 0.33387(10) 0.25890(11) 1.000 0.0217(6) . .
N7 N Uani 0.6115(3) 0.50266(12) 0.18056(12) 1.000 0.0309(7) . .
N8 N Uani 0.6347(3) 0.43376(14) 0.08028(13) 1.000 0.0436(9) . .
N9 N Uani 0.3020(2) 0.50503(10) 0.22488(11) 1.000 0.0244(6) . .
C1 C Uani 0.6218(2) 0.45873(12) 0.38352(12) 1.000 0.0197(6) . .
C2 C Uani 0.7929(3) 0.43353(13) 0.47717(13) 1.000 0.0248(7) . .
C3 C Uani 0.7314(3) 0.48902(13) 0.49555(13) 1.000 0.0247(7) . .
C4 C Uani 0.5406(2) 0.56005(11) 0.42746(13) 1.000 0.0205(6) . .
C5 C Uani 0.3691(3) 0.61281(12) 0.35020(14) 1.000 0.0239(7) . .
C6 C Uani 0.3729(3) 0.66316(12) 0.39987(14) 1.000 0.0274(8) . .
C7 C Uani 0.4670(3) 0.65750(12) 0.46301(14) 1.000 0.0282(8) . .
C8 C Uani 0.7778(2) 0.36317(12) 0.36743(13) 1.000 0.0229(7) . .
C9 C Uani 0.8269(3) 0.37765(13) 0.30257(13) 1.000 0.0260(7) . .
C10 C Uani 0.8866(3) 0.32824(14) 0.26616(14) 1.000 0.0309(8) . .
C11 C Uani 0.9014(3) 0.26505(14) 0.29443(16) 1.000 0.0321(8) . .
C12 C Uani 0.8509(3) 0.25198(13) 0.35937(16) 1.000 0.0314(8) . .
C13 C Uani 0.7886(3) 0.30057(13) 0.39640(14) 1.000 0.0269(7) . .
C14 C Uani 0.9771(3) 0.21336(16) 0.25620(19) 1.000 0.0443(10) . .
C15 C Uani 0.4951(2) 0.39582(12) 0.24548(12) 1.000 0.0202(7) . .
C16 C Uani 0.5505(3) 0.32804(13) 0.15760(14) 1.000 0.0305(8) . .
C17 C Uani 0.4936(3) 0.29156(13) 0.20559(14) 1.000 0.0290(8) . .
C18 C Uani 0.6020(3) 0.44653(13) 0.14547(13) 1.000 0.0270(7) . .
C19 C Uani 0.6602(3) 0.55318(15) 0.14502(16) 1.000 0.0380(9) . .
C20 C Uani 0.6954(3) 0.54715(18) 0.07655(17) 1.000 0.0444(10) . .
C21 C Uani 0.6818(4) 0.4859(2) 0.04654(18) 1.000 0.0535(13) . .
C22 C Uani 0.3837(3) 0.31329(12) 0.31723(13) 1.000 0.0223(7) . .
C23 C Uani 0.2694(3) 0.34954(12) 0.33524(13) 1.000 0.0244(7) . .
C24 C Uani 0.2000(3) 0.32883(13) 0.39216(14) 1.000 0.0275(8) . .
C25 C Uani 0.2406(3) 0.27164(14) 0.43016(14) 1.000 0.0301(8) . .
C26 C Uani 0.3519(3) 0.23470(13) 0.40875(14) 1.000 0.0295(8) . .
C27 C Uani 0.4244(3) 0.25516(12) 0.35299(14) 1.000 0.0265(7) . .
C28 C Uani 0.1685(3) 0.25069(17) 0.49367(16) 1.000 0.0425(10) . .
C29 C Uani 0.2081(3) 0.52283(12) 0.18477(14) 1.000 0.0273(8) . .
C30 C Uani 0.0895(4) 0.54734(15) 0.13317(17) 1.000 0.0435(10) . .
P1 P Uani 0.10761(8) 0.35844(3) 0.08168(4) 1.000 0.0280(2) . .
F1 F Uani 0.23982(19) 0.40860(9) 0.08491(9) 1.000 0.0420(6) . .
F2 F Uani 0.0266(2) 0.39767(10) 0.01422(10) 1.000 0.0583(7) . .
F3 F Uani 0.1875(2) 0.31970(10) 0.14967(10) 1.000 0.0499(6) . .
F4 F Uani 0.1803(2) 0.31248(9) 0.02816(11) 1.000 0.0548(7) . .
F5 F Uani 0.0345(2) 0.40425(9) 0.13547(11) 1.000 0.0516(7) . .
F6 F Uani -0.02354(18) 0.30835(8) 0.07816(9) 1.000 0.0418(5) . .
P2 P Uani 0.54694(9) 0.09470(4) 0.17076(5) 1.000 0.0409(3) . .
F7 F Uani 0.4125(2) 0.04867(9) 0.14212(11) 1.000 0.0527(7) . .
F8 F Uani 0.4834(2) 0.14952(9) 0.11413(10) 1.000 0.0513(7) . .
F9 F Uani 0.4504(2) 0.12666(10) 0.22739(10) 1.000 0.0556(7) . .
F10 F Uani 0.6723(3) 0.14148(14) 0.20217(18) 1.000 0.0937(12) . .
F11 F Uani 0.6326(3) 0.06244(17) 0.1151(2) 1.000 0.1168(14) . .
F12 F Uani 0.5982(3) 0.03985(12) 0.23060(15) 1.000 0.0879(10) . .
H21 H Uiso 0.86840 0.41050 0.50570 1.000 0.0300 calc R
H31 H Uiso 0.75490 0.51310 0.53910 1.000 0.0300 calc R
H51 H Uiso 0.30530 0.61530 0.30600 1.000 0.0290 calc R
H61 H Uiso 0.31260 0.70030 0.39070 1.000 0.0330 calc R
H71 H Uiso 0.47200 0.69200 0.49730 1.000 0.0340 calc R
H91 H Uiso 0.81960 0.42080 0.28360 1.000 0.0310 calc R
H101 H Uiso 0.91810 0.33740 0.22110 1.000 0.0370 calc R
H121 H Uiso 0.85930 0.20900 0.37880 1.000 0.0380 calc R
H131 H Uiso 0.75410 0.29120 0.44060 1.000 0.0320 calc R
H141 H Uiso 0.91020 0.19490 0.21630 1.000 0.0660 calc R
H142 H Uiso 1.01140 0.17860 0.29040 1.000 0.0660 calc R
H143 H Uiso 1.05890 0.23300 0.23710 1.000 0.0660 calc R
H161 H Uiso 0.58430 0.31300 0.11500 1.000 0.0370 calc R
H171 H Uiso 0.48020 0.24550 0.20380 1.000 0.0350 calc R
H191 H Uiso 0.67070 0.59460 0.16820 1.000 0.0460 calc R
H201 H Uiso 0.72750 0.58340 0.05130 1.000 0.0530 calc R
H211 H Uiso 0.70680 0.47990 -0.00050 1.000 0.0640 calc R
H231 H Uiso 0.23880 0.38800 0.30900 1.000 0.0290 calc R
H241 H Uiso 0.12340 0.35420 0.40540 1.000 0.0330 calc R
H261 H Uiso 0.37870 0.19470 0.43280 1.000 0.0350 calc R
H271 H Uiso 0.50080 0.22980 0.33950 1.000 0.0320 calc R
H281 H Uiso 0.22980 0.26210 0.53890 1.000 0.0640 calc R
H282 H Uiso 0.15290 0.20330 0.49170 1.000 0.0640 calc R
H283 H Uiso 0.07600 0.27310 0.49160 1.000 0.0640 calc R
H301 H Uiso 0.10000 0.59460 0.12740 1.000 0.0650 calc R
H302 H Uiso -0.00140 0.53820 0.15100 1.000 0.0650 calc R
H303 H Uiso 0.09010 0.52570 0.08640 1.000 0.0650 calc R

loop_
_atom_type_symbol
_atom_type_description
_atom_type_scat_dispersion_real
_atom_type_scat_dispersion_imag
_atom_type_scat_source
Pd Pd -0.9988 1.0072 'International Tables Vol C Tables 4.2.6.8 and 6.1.1.4'
P P 0.1023 0.0942 'International Tables Vol C Tables 4.2.6.8 and 6.1.1.4'
N N 0.0061 0.0033 'International Tables Vol C Tables 4.2.6.8 and 6.1.1.4'
F F 0.0171 0.0103 'International Tables Vol C Tables 4.2.6.8 and 6.1.1.4'
H H 0.0000 0.0000 'International Tables Vol C Tables 4.2.6.8 and 6.1.1.4'
C C 0.0033 0.0016 'International Tables Vol C Tables 4.2.6.8 and 6.1.1.4'

loop_
_geom_angle_atom_site_label_1
_geom_angle_atom_site_label_2
_geom_angle_atom_site_label_3
_geom_angle
_geom_angle_publ_flag
N3 Pd1 N9 92.93(8) yes
N3 Pd1 C1 79.65(9) yes
N3 Pd1 C15 176.55(8) yes
N9 Pd1 C1 171.60(9) yes
N9 Pd1 C15 90.24(8) yes
C1 Pd1 C15 97.08(9) yes
F3 P1 F6 89.31(10) yes
F4 P1 F5 179.77(11) yes
F4 P1 F6 89.71(10) yes
F5 P1 F6 90.10(10) yes
F1 P1 F6 179.71(10) yes
F2 P1 F3 179.34(11) yes
F2 P1 F4 90.05(11) yes
F1 P1 F2 89.36(10) yes
F1 P1 F3 90.73(10) yes
F1 P1 F4 90.00(10) yes
F1 P1 F5 90.19(10) yes
F2 P1 F5 90.09(10) yes
F2 P1 F6 90.61(10) yes
F3 P1 F4 90.61(11) yes
F3 P1 F5 89.26(11) yes
F7 P2 F9 87.99(11) yes
F7 P2 F10 176.41(15) yes
F7 P2 F8 89.33(11) yes
F11 P2 F12 92.07(17) yes
F8 P2 F11 92.07(15) yes
F8 P2 F12 175.09(14) yes
F9 P2 F10 88.42(14) yes
F7 P2 F11 89.32(14) yes
F7 P2 F12 88.08(13) yes
F8 P2 F9 87.56(10) yes
F8 P2 F10 90.58(14) yes
F9 P2 F11 177.29(15) yes
F9 P2 F12 88.19(13) yes
F10 P2 F11 94.27(17) yes
F10 P2 F12 91.76(16) yes
C3 N1 C4 128.4(2) yes
C1 N1 C4 119.51(19) yes
C1 N1 C3 111.8(2) yes
C1 N2 C2 110.7(2) yes
C1 N2 C8 126.77(19) yes
C2 N2 C8 122.0(2) yes
Pd1 N3 C4 114.39(15) yes
C4 N3 C5 116.1(2) yes
Pd1 N3 C5 129.47(16) yes
C4 N4 C7 114.6(2) yes
C15 N5 C16 110.6(2) yes
C15 N5 C18 125.3(2) yes
C16 N5 C18 124.1(2) yes
C15 N6 C17 110.7(2) yes
C17 N6 C22 123.5(2) yes
C15 N6 C22 125.8(2) yes
C18 N7 C19 115.3(2) yes
C18 N8 C21 114.2(3) yes
Pd1 N9 C29 176.8(2) yes
N1 C1 N2 104.27(18) yes
Pd1 C1 N2 142.59(18) yes
Pd1 C1 N1 113.14(16) yes
N2 C2 C3 107.4(2) yes
N1 C3 C2 105.9(2) yes
N1 C4 N3 113.0(2) yes
N1 C4 N4 118.9(2) yes
N3 C4 N4 128.1(2) yes
N3 C5 C6 120.7(2) yes
C5 C6 C7 117.7(2) no
N4 C7 C6 122.7(2) yes
N2 C8 C13 119.6(2) yes
N2 C8 C9 118.8(2) yes
C9 C8 C13 121.5(2) no
C8 C9 C10 118.9(2) no
C9 C10 C11 121.1(2) no
C10 C11 C14 119.8(3) no
C10 C11 C12 118.7(3) no
C12 C11 C14 121.4(3) no
C11 C12 C13 121.3(3) no
C8 C13 C12 118.6(2) no
N5 C15 N6 104.9(2) yes
Pd1 C15 N5 125.13(17) yes
Pd1 C15 N6 129.99(16) yes
N5 C16 C17 106.7(2) yes
N6 C17 C16 107.1(2) yes
N5 C18 N8 115.4(2) yes
N5 C18 N7 116.2(2) yes
N7 C18 N8 128.4(3) yes
N7 C19 C20 122.5(3) yes
C19 C20 C21 116.3(3) no
N8 C21 C20 123.4(3) yes
N6 C22 C27 119.0(2) yes
N6 C22 C23 120.3(2) yes
C23 C22 C27 120.7(2) no
C22 C23 C24 119.2(2) no
C23 C24 C25 121.4(3) no
C26 C25 C28 120.8(3) no
C24 C25 C26 118.1(2) no
C24 C25 C28 121.1(3) no
C25 C26 C27 121.4(2) no
C22 C27 C26 119.1(2) no
N9 C29 C30 178.5(3) yes
N2 C2 H21 126.00 no
C3 C2 H21 126.00 no
C2 C3 H31 127.00 no
N1 C3 H31 127.00 no
C6 C5 H51 120.00 no
N3 C5 H51 120.00 no
C7 C6 H61 121.00 no
C5 C6 H61 121.00 no
N4 C7 H71 119.00 no
C6 C7 H71 119.00 no
C10 C9 H91 121.00 no
C8 C9 H91 121.00 no
C9 C10 H101 119.00 no
C11 C10 H101 119.00 no
C11 C12 H121 119.00 no
C13 C12 H121 119.00 no
C12 C13 H131 121.00 no
C8 C13 H131 121.00 no
H141 C14 H143 110.00 no
H141 C14 H142 109.00 no
C11 C14 H141 109.00 no
C11 C14 H142 109.00 no
C11 C14 H143 110.00 no
H142 C14 H143 109.00 no
C17 C16 H161 127.00 no
N5 C16 H161 127.00 no
N6 C17 H171 126.00 no
C16 C17 H171 126.00 no
C20 C19 H191 119.00 no
N7 C19 H191 119.00 no
C19 C20 H201 122.00 no
C21 C20 H201 122.00 no
N8 C21 H211 118.00 no
C20 C21 H211 118.00 no
C24 C23 H231 120.00 no
C22 C23 H231 120.00 no
C25 C24 H241 119.00 no
C23 C24 H241 119.00 no
C25 C26 H261 119.00 no
C27 C26 H261 119.00 no
C22 C27 H271 120.00 no
C26 C27 H271 120.00 no
C25 C28 H283 109.00 no
C25 C28 H281 109.00 no
C25 C28 H282 109.00 no
H282 C28 H283 109.00 no
H281 C28 H282 110.00 no
H281 C28 H283 109.00 no
H302 C30 H303 109.00 no
C29 C30 H301 109.00 no
C29 C30 H302 110.00 no
C29 C30 H303 109.00 no
H301 C30 H302 109.00 no
H301 C30 H303 110.00 no

loop_
_geom_bond_atom_site_label_1
_geom_bond_atom_site_label_2
_geom_bond_distance
_geom_bond_publ_flag
Pd1 N3 2.0821(19) yes
Pd1 N9 2.058(2) yes
Pd1 C1 1.976(2) yes
Pd1 C15 1.993(2) yes
P1 F2 1.593(2) yes
P1 F3 1.592(2) yes
P1 F4 1.596(2) yes
P1 F5 1.600(2) yes
P1 F6 1.5986(18) yes
P1 F1 1.608(2) yes
P2 F7 1.607(2) yes
P2 F10 1.567(3) yes
P2 F11 1.552(3) yes
P2 F12 1.608(3) yes
P2 F8 1.598(2) yes
P2 F9 1.627(2) yes
N1 C1 1.370(3) yes
N1 C4 1.401(3) yes
N1 C3 1.387(3) yes
N2 C2 1.407(3) yes
N2 C8 1.442(3) yes
N2 C1 1.342(3) yes
N3 C5 1.345(3) yes
N3 C4 1.339(3) yes
N4 C7 1.350(3) yes
N4 C4 1.314(3) yes
N5 C18 1.423(3) yes
N5 C15 1.362(3) yes
N5 C16 1.393(3) yes
N6 C22 1.437(3) yes
N6 C15 1.348(3) yes
N6 C17 1.397(3) yes
N7 C18 1.319(4) yes
N7 C19 1.344(4) yes
N8 C18 1.324(4) yes
N8 C21 1.346(5) yes
N9 C29 1.134(3) yes
C2 C3 1.341(4) no
C5 C6 1.383(4) no
C6 C7 1.375(4) no
C8 C9 1.389(3) no
C8 C13 1.388(4) no
C9 C10 1.382(4) no
C10 C11 1.396(4) no
C11 C12 1.391(4) no
C11 C14 1.510(4) no
C12 C13 1.388(4) no
C16 C17 1.336(4) no
C19 C20 1.372(4) no
C20 C21 1.371(5) no
C22 C23 1.387(4) no
C22 C27 1.390(4) no
C23 C24 1.391(4) no
C24 C25 1.393(4) no
C25 C26 1.396(4) no
C25 C28 1.511(4) no
C26 C27 1.389(4) no
C29 C30 1.456(4) no
C2 H21 0.9500 no
C3 H31 0.9500 no
C5 H51 0.9500 no
C6 H61 0.9500 no
C7 H71 0.9500 no
C9 H91 0.9500 no
C10 H101 0.9500 no
C12 H121 0.9500 no
C13 H131 0.9500 no
C14 H142 0.9800 no
C14 H143 0.9800 no
C14 H141 0.9800 no
C16 H161 0.9500 no
C17 H171 0.9500 no
C19 H191 0.9500 no
C20 H201 0.9500 no
C21 H211 0.9500 no
C23 H231 0.9500 no
C24 H241 0.9500 no
C26 H261 0.9500 no
C27 H271 0.9500 no
C28 H281 0.9800 no
C28 H283 0.9800 no
C28 H282 0.9800 no
C30 H302 0.9800 no
C30 H303 0.9800 no
C30 H301 0.9800 no
